data_4124359
loop_
_publ_author_name
'Cheng, Guolin'
'Li, Tuan-Jie'
'Yu, Jin-Quan'

_publ_section_title
;
 Practical Pd(II)-Catalyzed C-H Alkylation with Epoxides: One-Step
 Syntheses of 3,4-Dihydroisocoumarins.
;
_journal_issue 34
_journal_name_full 'Journal of the American Chemical Society'
_journal_page_first 10950
_journal_page_last 10953
_journal_paper_doi 10.1021/jacs.5b07507
_journal_volume 137
_journal_year 2015
_chemical_formula_moiety 'C14 H16 O2'
_chemical_formula_sum 'C14 H16 O2'
_chemical_formula_weight 216.27
_space_group_crystal_system monoclinic
_space_group_IT_number 14
_space_group_name_Hall '-P 2yn'
_space_group_name_H-M_alt 'P 1 21/n 1'
_symmetry_space_group_name_Hall '-P 2yn'
_symmetry_space_group_name_H-M 'P 1 21/n 1'
_atom_sites_solution_hydrogens geom
_atom_sites_solution_primary direct
_atom_sites_solution_secondary difmap
_audit_creation_date 2015-07-10
_audit_creation_method
;
Olex2 1.2-beta
(compiled 2015.01.26 svn.r3150 for OlexSys, GUI svn.r4998)
;
_cell_angle_alpha 90
_cell_angle_beta 98.373(7)
_cell_angle_gamma 90
_cell_formula_units_Z 4
_cell_length_a 9.4814(11)
_cell_length_b 6.1821(6)
_cell_length_c 18.619(2)
_cell_measurement_reflns_used 1510
_cell_measurement_temperature 100.0
_cell_measurement_theta_max 25.378
_cell_measurement_theta_min 2.211
_cell_volume 1079.7(2)
_computing_cell_refinement 'SAINT v8.34A (Bruker, 2013)'
_computing_data_collection 'APEX2 v2013.6-2 (Bruker, 2013)'
_computing_data_reduction 'SAINT v8.34A (Bruker, 2013)'
_computing_molecular_graphics 'Olex2 (Dolomanov et al., 2009)'
_computing_publication_material 'Olex2 (Dolomanov et al., 2009)'
_computing_structure_refinement 'XL (Sheldrick, 2008)'
_computing_structure_solution 'XT (Sheldrick, 2015)'
_diffrn_ambient_temperature 100.0
_diffrn_detector 'Bruker APEX-II CCD'
_diffrn_detector_area_resol_mean 7.9
_diffrn_detector_type 'CCD Area Detector'
_diffrn_measured_fraction_theta_full 0.995
_diffrn_measured_fraction_theta_max 0.992
_diffrn_measurement_device 'Kappa Four-Circle Diffractometer'
_diffrn_measurement_device_type 'Bruker APEX II Ultra'
_diffrn_measurement_method '\w and \f scans'
_diffrn_radiation_monochromator 'Double Bounce Multilayer Mirrors'
_diffrn_radiation_probe x-ray
_diffrn_radiation_type MoK\a
_diffrn_radiation_wavelength 0.71073
_diffrn_reflns_av_R_equivalents 0.0421
_diffrn_reflns_av_unetI/netI 0.0450
_diffrn_reflns_laue_measured_fraction_full 0.995
_diffrn_reflns_laue_measured_fraction_max 0.992
_diffrn_reflns_limit_h_max 11
_diffrn_reflns_limit_h_min -11
_diffrn_reflns_limit_k_max 7
_diffrn_reflns_limit_k_min -7
_diffrn_reflns_limit_l_max 22
_diffrn_reflns_limit_l_min -22
_diffrn_reflns_number 7956
_diffrn_reflns_point_group_measured_fraction_full 0.995
_diffrn_reflns_point_group_measured_fraction_max 0.992
_diffrn_reflns_theta_full 25.000
_diffrn_reflns_theta_max 25.482
_diffrn_reflns_theta_min 2.211
_diffrn_source 'Micro Focus Rotating Anode'
_diffrn_source_type 'Bruker TXS'
_diffrn_standards_number 0
_exptl_absorpt_coefficient_mu 0.087
_exptl_absorpt_correction_T_max 0.0917
_exptl_absorpt_correction_T_min 0.0687
_exptl_absorpt_correction_type multi-scan
_exptl_absorpt_process_details
;
SADABS-2014/4 (Bruker,2014/4) was used for absorption correction.
wR2(int) was 0.0873 before and 0.0430 after correction.
The Ratio of minimum to maximum transmission is 0.7492.
The \l/2 correction factor is 0.00150.
;
_exptl_crystal_colour Colorless
_exptl_crystal_colour_primary Colorless
_exptl_crystal_density_diffrn 1.330
_exptl_crystal_description Block
_exptl_crystal_F_000 464
_exptl_crystal_size_max 0.217
_exptl_crystal_size_mid 0.135
_exptl_crystal_size_min 0.118
_refine_diff_density_max 0.185
_refine_diff_density_min -0.185
_refine_diff_density_rms 0.044
_refine_ls_extinction_method none
_refine_ls_goodness_of_fit_ref 1.023
_refine_ls_hydrogen_treatment constr
_refine_ls_matrix_type full
_refine_ls_number_parameters 146
_refine_ls_number_reflns 2000
_refine_ls_number_restraints 0
_refine_ls_restrained_S_all 1.023
_refine_ls_R_factor_all 0.0715
_refine_ls_R_factor_gt 0.0432
_refine_ls_shift/su_max 0.000
_refine_ls_shift/su_mean 0.000
_refine_ls_structure_factor_coef Fsqd
_refine_ls_weighting_details 'w=1/[\s^2^(Fo^2^)+(0.0454P)^2^+0.1863P] where P=(Fo^2^+2Fc^2^)/3'
_refine_ls_weighting_scheme calc
_refine_ls_wR_factor_gt 0.0914
_refine_ls_wR_factor_ref 0.1025
_reflns_Friedel_coverage 0.000
_reflns_number_gt 1395
_reflns_number_total 2000
_reflns_threshold_expression 'I > 2\s(I)'
_cod_data_source_file ja5b07507_si_002.cif
_cod_data_source_block Yu42
_cod_depositor_comments
;
The following automatic conversions were performed:

'_diffrn_radiation_probe' value 'X-ray' changed to 'x-ray' according
to
/usr/data/users/saulius/crontab/automatic-downloads/current/ACS/lib/dictionaries/cif_core.dic
dictionary named 'cif_core.dic' version 2.4.2 from 2011-04-26.

Automatic conversion script
Id: cif_fix_values 3271 2015-04-21 07:52:19Z andrius 
;
_cod_database_code 4124359
_shelx_space_group_comment
;
The symmetry employed for this shelxl refinement is uniquely defined
by the following loop, which should always be used as a source of
symmetry information in preference to the above space-group names.
They are only intended as comments.
;
_shelx_estimated_absorpt_t_max 0.990
_shelx_estimated_absorpt_t_min 0.981
_olex2_refinement_description
;
1. Fixed Uiso
 At 1.2 times of:
  All C(H) groups, All C(H,H) groups
 At 1.5 times of:
  All C(H,H,H) groups
2.a Ternary CH refined with riding coordinates:
 C6(H6), C1(H1)
2.b Secondary CH2 refined with riding coordinates:
 C4(H4A,H4B), C5(H5A,H5B), C3(H3A,H3B), C2(H2A,H2B)
2.c Aromatic/amide H refined with riding coordinates:
 C13(H13), C10(H10), C11(H11)
2.d Idealised Me refined as rotating group:
 C14(H14A,H14B,H14C)
;
_shelx_shelxl_version_number 2014/7
_olex2_submission_special_instructions 'No special instructions were received'

loop_
_space_group_symop_operation_xyz
'x, y, z'
'-x+1/2, y+1/2, -z+1/2'
'-x, -y, -z'
'x-1/2, -y-1/2, z-1/2'

loop_
_atom_site_label
_atom_site_type_symbol
_atom_site_fract_x
_atom_site_fract_y
_atom_site_fract_z
_atom_site_U_iso_or_equiv
_atom_site_adp_type
_atom_site_occupancy
_atom_site_site_symmetry_order
_atom_site_calc_flag
_atom_site_refinement_flags_posn
O1 O 0.40281(13) 0.74129(17) 0.69570(6) 0.0239(3) Uani 1 1 d .
O2 O 0.39450(14) 0.93020(19) 0.59468(7) 0.0280(3) Uani 1 1 d .
C8 C 0.55547(18) 0.6310(3) 0.60797(9) 0.0198(4) Uani 1 1 d .
C7 C 0.57991(18) 0.4288(3) 0.64164(9) 0.0194(4) Uani 1 1 d .
C6 C 0.50473(19) 0.3769(3) 0.70583(9) 0.0208(4) Uani 1 1 d .
H6 H 0.4088 0.3161 0.6869 0.025 Uiso 1 1 calc R
C9 C 0.4477(2) 0.7800(3) 0.63086(9) 0.0224(4) Uani 1 1 d .
C13 C 0.62375(19) 0.6909(3) 0.54937(9) 0.0215(4) Uani 1 1 d .
H13 H 0.6055 0.8290 0.5276 0.026 Uiso 1 1 calc R
C12 C 0.71798(19) 0.5509(3) 0.52258(9) 0.0219(4) Uani 1 1 d .
C10 C 0.67110(19) 0.2872(3) 0.61293(9) 0.0223(4) Uani 1 1 d .
H10 H 0.6877 0.1474 0.6336 0.027 Uiso 1 1 calc R
C1 C 0.48299(19) 0.5866(3) 0.74499(9) 0.0212(4) Uani 1 1 d .
H1 H 0.5785 0.6501 0.7633 0.025 Uiso 1 1 calc R
C11 C 0.73824(19) 0.3468(3) 0.55458(9) 0.0235(4) Uani 1 1 d .
H11 H 0.7995 0.2464 0.5359 0.028 Uiso 1 1 calc R
C4 C 0.4978(2) 0.1809(3) 0.82374(10) 0.0251(4) Uani 1 1 d .
H4A H 0.4042 0.1154 0.8054 0.030 Uiso 1 1 calc R
H4B H 0.5505 0.0790 0.8589 0.030 Uiso 1 1 calc R
C5 C 0.5815(2) 0.2163(3) 0.76045(9) 0.0233(4) Uani 1 1 d .
H5A H 0.6777 0.2720 0.7792 0.028 Uiso 1 1 calc R
H5B H 0.5928 0.0765 0.7360 0.028 Uiso 1 1 calc R
C3 C 0.4747(2) 0.3936(3) 0.86211(10) 0.0257(4) Uani 1 1 d .
H3A H 0.4154 0.3672 0.9008 0.031 Uiso 1 1 calc R
H3B H 0.5678 0.4515 0.8851 0.031 Uiso 1 1 calc R
C14 C 0.7972(2) 0.6171(3) 0.46161(10) 0.0269(4) Uani 1 1 d .
H14A H 0.7518 0.7453 0.4373 0.040 Uiso 1 1 calc GR
H14B H 0.7950 0.4984 0.4266 0.040 Uiso 1 1 calc GR
H14C H 0.8963 0.6508 0.4812 0.040 Uiso 1 1 calc GR
C2 C 0.4013(2) 0.5589(3) 0.80838(10) 0.0250(4) Uani 1 1 d .
H2A H 0.3030 0.5100 0.7904 0.030 Uiso 1 1 calc R
H2B H 0.3953 0.6995 0.8331 0.030 Uiso 1 1 calc R

loop_
_atom_site_aniso_label
_atom_site_aniso_U_11
_atom_site_aniso_U_22
_atom_site_aniso_U_33
_atom_site_aniso_U_23
_atom_site_aniso_U_13
_atom_site_aniso_U_12
O1 0.0261(7) 0.0216(6) 0.0248(7) 0.0025(5) 0.0064(6) 0.0046(6)
O2 0.0306(8) 0.0229(7) 0.0308(8) 0.0053(6) 0.0049(6) 0.0058(6)
C8 0.0174(9) 0.0207(9) 0.0207(9) -0.0020(7) 0.0002(8) 0.0004(8)
C7 0.0173(9) 0.0195(9) 0.0203(9) -0.0013(7) -0.0009(8) -0.0020(8)
C6 0.0178(9) 0.0207(9) 0.0235(10) 0.0008(7) 0.0019(8) -0.0011(8)
C9 0.0226(10) 0.0211(10) 0.0234(10) 0.0000(8) 0.0028(8) -0.0036(8)
C13 0.0207(10) 0.0199(9) 0.0230(10) 0.0014(7) 0.0002(8) -0.0013(8)
C12 0.0207(10) 0.0239(10) 0.0204(9) -0.0017(7) 0.0005(8) -0.0013(8)
C10 0.0242(10) 0.0179(9) 0.0241(10) 0.0015(7) 0.0008(8) 0.0008(8)
C1 0.0214(10) 0.0195(9) 0.0223(9) 0.0031(7) 0.0016(8) 0.0012(8)
C11 0.0229(10) 0.0231(10) 0.0245(10) -0.0033(8) 0.0030(8) 0.0018(8)
C4 0.0248(10) 0.0253(10) 0.0246(10) 0.0058(8) 0.0017(8) 0.0002(8)
C5 0.0236(10) 0.0209(10) 0.0248(10) 0.0010(7) 0.0020(8) -0.0001(8)
C3 0.0282(11) 0.0265(10) 0.0227(10) 0.0011(8) 0.0048(8) -0.0027(9)
C14 0.0270(11) 0.0281(10) 0.0265(10) 0.0004(8) 0.0067(9) 0.0013(9)
C2 0.0262(11) 0.0225(10) 0.0277(10) -0.0008(7) 0.0088(9) 0.0012(8)

loop_
_atom_type_symbol
_atom_type_description
_atom_type_scat_dispersion_real
_atom_type_scat_dispersion_imag
_atom_type_scat_source
C C 0.0033 0.0016 'International Tables Vol C Tables 4.2.6.8 and 6.1.1.4'
H H 0.0000 0.0000 'International Tables Vol C Tables 4.2.6.8 and 6.1.1.4'
O O 0.0106 0.0060 'International Tables Vol C Tables 4.2.6.8 and 6.1.1.4'

loop_
_geom_angle_atom_site_label_1
_geom_angle_atom_site_label_2
_geom_angle_atom_site_label_3
_geom_angle
C9 O1 C1 118.16(13)
C7 C8 C9 120.05(15)
C13 C8 C7 121.33(15)
C13 C8 C9 118.47(15)
C8 C7 C6 118.42(14)
C10 C7 C8 117.43(15)
C10 C7 C6 124.14(15)
C7 C6 H6 108.1
C7 C6 C1 108.16(14)
C7 C6 C5 115.48(14)
C1 C6 H6 108.1
C1 C6 C5 108.69(14)
C5 C6 H6 108.1
O1 C9 C8 117.66(15)
O2 C9 O1 117.99(15)
O2 C9 C8 124.32(16)
C8 C13 H13 119.6
C12 C13 C8 120.75(16)
C12 C13 H13 119.6
C13 C12 C11 117.76(16)
C13 C12 C14 121.26(15)
C11 C12 C14 120.97(15)
C7 C10 H10 119.5
C11 C10 C7 121.05(16)
C11 C10 H10 119.5
O1 C1 C6 110.64(13)
O1 C1 H1 108.6
O1 C1 C2 106.60(13)
C6 C1 H1 108.6
C2 C1 C6 113.54(14)
C2 C1 H1 108.6
C12 C11 H11 119.2
C10 C11 C12 121.61(16)
C10 C11 H11 119.2
H4A C4 H4B 108.0
C5 C4 H4A 109.4
C5 C4 H4B 109.4
C3 C4 H4A 109.4
C3 C4 H4B 109.4
C3 C4 C5 111.30(14)
C6 C5 C4 110.82(14)
C6 C5 H5A 109.5
C6 C5 H5B 109.5
C4 C5 H5A 109.5
C4 C5 H5B 109.5
H5A C5 H5B 108.1
C4 C3 H3A 109.5
C4 C3 H3B 109.5
H3A C3 H3B 108.1
C2 C3 C4 110.64(14)
C2 C3 H3A 109.5
C2 C3 H3B 109.5
C12 C14 H14A 109.5
C12 C14 H14B 109.5
C12 C14 H14C 109.5
H14A C14 H14B 109.5
H14A C14 H14C 109.5
H14B C14 H14C 109.5
C1 C2 C3 110.54(14)
C1 C2 H2A 109.5
C1 C2 H2B 109.5
C3 C2 H2A 109.5
C3 C2 H2B 109.5
H2A C2 H2B 108.1

loop_
_geom_bond_atom_site_label_1
_geom_bond_atom_site_label_2
_geom_bond_distance
O1 C9 1.359(2)
O1 C1 1.460(2)
O2 C9 1.213(2)
C8 C7 1.403(2)
C8 C9 1.483(2)
C8 C13 1.397(2)
C7 C6 1.512(2)
C7 C10 1.391(2)
C6 H6 1.0000
C6 C1 1.516(2)
C6 C5 1.528(2)
C13 H13 0.9500
C13 C12 1.388(2)
C12 C11 1.396(2)
C12 C14 1.506(2)
C10 H10 0.9500
C10 C11 1.387(2)
C1 H1 1.0000
C1 C2 1.513(2)
C11 H11 0.9500
C4 H4A 0.9900
C4 H4B 0.9900
C4 C5 1.529(2)
C4 C3 1.527(2)
C5 H5A 0.9900
C5 H5B 0.9900
C3 H3A 0.9900
C3 H3B 0.9900
C3 C2 1.525(3)
C14 H14A 0.9800
C14 H14B 0.9800
C14 H14C 0.9800
C2 H2A 0.9900
C2 H2B 0.9900
